data_4346002
loop_
_publ_author_name
'Louise A. Berben'
'Mary C. Faia'
'Nathan R. M. Crawford'
'Jeffrey R. Long'

_publ_section_title
;
 Angle-Dependent Electronic Effects in 4,4'-Bipyridine-Bridged Ru3
 Triangle and Ru4 Square Complexes
;
_journal_name_full 'Inorganic Chemistry'
_journal_page_first 6378
_journal_page_last 6386
_journal_paper_doi 10.1021/ic060570l
_journal_volume 45
_journal_year 2006
_chemical_formula_moiety
;
'3(C8 H20 N4 Ru1 C10 H8 N2), Cl6, 31(H2 O), (C4 H8 O)'
;
_chemical_formula_sum 'C58 H154 Cl6 N18 O32 Ru3'
_chemical_formula_weight 2131.90
_space_group_IT_number 189
_space_group_name_Hall 'P -6 -2'
_space_group_name_H-M_alt 'P -6 2 m'
_symmetry_cell_setting hexagonal
_symmetry_space_group_name_H-M 'P -6 2 m'
_atom_sites_solution_hydrogens geom
_atom_sites_solution_primary direct
_atom_sites_solution_secondary difmap
_cell_angle_alpha 90.00
_cell_angle_beta 90.00
_cell_angle_gamma 120.00
_cell_formula_units_Z 1
_cell_length_a 19.0160(13)
_cell_length_b 19.0160(13)
_cell_length_c 8.9761(9)
_cell_measurement_reflns_used 595
_cell_measurement_temperature 293(2)
_cell_measurement_theta_max 49.43
_cell_volume 2811.0(4)
_computing_cell_refinement
;
  'SMART (Siemens, 1995), SAINT (Siemens, 1995)'
;
_computing_data_collection 'SMART (Siemens, 1995)'
_computing_data_reduction
;
  'SAINT (Siemens, 1995), XPREP (Siemens, 1995)'
;
_computing_structure_refinement 'SHELXL-93 (Sheldrick, 1993)'
_computing_structure_solution 'SHELXS-86 (Sheldrick, 1990)'
_diffrn_ambient_temperature 293(2)
_diffrn_measurement_device SMART
_diffrn_measurement_method 'omega scans with profile analysis'
_diffrn_radiation_monochromator graphite
_diffrn_radiation_source 'fine-focus sealed tube'
_diffrn_radiation_type MoK\a
_diffrn_radiation_wavelength 0.71073
_diffrn_reflns_av_R_equivalents 0.0679
_diffrn_reflns_av_sigmaI/netI 0.0513
_diffrn_reflns_limit_h_max 22
_diffrn_reflns_limit_h_min -22
_diffrn_reflns_limit_k_max 21
_diffrn_reflns_limit_k_min -19
_diffrn_reflns_limit_l_max 10
_diffrn_reflns_limit_l_min -10
_diffrn_reflns_number 12600
_diffrn_reflns_theta_max 24.71
_diffrn_reflns_theta_min 2.14
_exptl_absorpt_coefficient_mu 0.610
_exptl_absorpt_correction_T_max 0.9687
_exptl_absorpt_correction_T_min 0.9119
_exptl_absorpt_correction_type multi-scan
_exptl_absorpt_process_details 'Blessing, Acta Cryst. (1995) A51 33'
_exptl_crystal_colour 'dark red'
_exptl_crystal_density_diffrn 1.259
_exptl_crystal_density_meas ?
_exptl_crystal_description 'flat needle'
_exptl_crystal_F_000 1118
_exptl_crystal_size_max 0.42
_exptl_crystal_size_mid 0.12
_exptl_crystal_size_min 0.05
_refine_diff_density_max 0.824
_refine_diff_density_min -0.521
_refine_diff_density_rms 0.109
_refine_ls_abs_structure_details 'Flack H D (1983), Acta Cryst. A39, 876-881'
_refine_ls_abs_structure_Flack 0.05(9)
_refine_ls_extinction_coef 0.0058(7)
_refine_ls_extinction_expression Fc^*^=kFc[1+0.001xFc^2^\l^3^/sin(2\q)]^-1/4^
_refine_ls_extinction_method SHELXL
_refine_ls_goodness_of_fit_all 1.074
_refine_ls_goodness_of_fit_obs 1.118
_refine_ls_hydrogen_treatment construct
_refine_ls_matrix_type full
_refine_ls_number_parameters 119
_refine_ls_number_reflns 1803
_refine_ls_number_restraints 0
_refine_ls_restrained_S_all 1.074
_refine_ls_restrained_S_obs 1.118
_refine_ls_R_factor_all 0.0531
_refine_ls_R_factor_obs 0.0437
_refine_ls_shift/esd_max 0.000
_refine_ls_shift/esd_mean 0.000
_refine_ls_structure_factor_coef Fsqd
_refine_ls_weighting_details 'w=1/[\s^2^(Fo^2^)+(0.0693P)^2^+0.0000P] where P=(Fo^2^+2Fc^2^)/3'
_refine_ls_weighting_scheme calc
_refine_ls_wR_factor_all 0.1120
_refine_ls_wR_factor_obs 0.1083
_reflns_number_observed 1569
_reflns_number_total 1803
_reflns_observed_criterion >2sigma(I)
_cod_data_source_file ic060570lsi20060602_120415.cif
_cod_data_source_block 3
_cod_depositor_comments
;
The following automatic conversions were performed:

data item '_exptl_crystal_density_meas' value 'not measured' was
changed to '?' -- the value is perceived as not measured.

data item '_refine_ls_weighting_scheme' value 'calc
w=1/[\s^2^(Fo^2^)+(0.0693P)^2^+0.0000P] where P=(Fo^2^+2Fc^2^)/3' was
changed to 'calc'. A new data item '_refine_ls_weighting_details' was
created with the value set to
'w=1/[\s^2^(Fo^2^)+(0.0693P)^2^+0.0000P] where P=(Fo^2^+2Fc^2^)/3'.

Automatic conversion script
Id: cif_fix_values 6909 2019-04-08 15:41:33Z antanas 
;
_cod_original_sg_symbol_H-M P-62m
_cod_database_code 4346002

loop_
_symmetry_equiv_pos_as_xyz
'x, y, z'
'-y, x-y, z'
'-x+y, -x, z'
'x, y, -z'
'-y, x-y, -z'
'-x+y, -x, -z'
'y, x, -z'
'x-y, -y, -z'
'-x, -x+y, -z'
'y, x, z'
'x-y, -y, z'
'-x, -x+y, z'

loop_
_atom_site_aniso_label
_atom_site_aniso_U_11
_atom_site_aniso_U_22
_atom_site_aniso_U_33
_atom_site_aniso_U_23
_atom_site_aniso_U_13
_atom_site_aniso_U_12
Ru1 0.0164(3) 0.0164(3) 0.0218(3) 0.000 0.000 0.0055(3)
N1 0.037(4) 0.014(3) 0.032(4) 0.000 0.000 0.000(3)
N2 0.017(2) 0.017(2) 0.036(3) -0.010(2) -0.010(2) 0.002(2)
C1 0.037(3) 0.022(2) 0.038(3) 0.007(2) 0.006(3) 0.012(2)
C2 0.026(3) 0.048(4) 0.033(3) 0.001(3) -0.004(2) 0.015(3)
N3 0.013(3) 0.023(3) 0.019(3) 0.000 0.000 0.008(2)
C3 0.121(7) 0.023(3) 0.032(3) 0.004(3) 0.010(4) 0.013(4)
C4 0.118(6) 0.020(3) 0.029(3) -0.004(2) 0.006(4) 0.014(3)
C5 0.023(4) 0.019(4) 0.028(4) 0.000 0.000 0.011(3)
Cl1 0.0343(11) 0.0343(11) 0.0279(14) 0.000 0.000 0.0101(12)
Cl2 0.092(5) 0.103(5) 0.118(6) 0.000 0.000 0.057(4)
O3 0.043(5) 0.043(5) 0.321(32) 0.000 0.000 0.021(3)
O1 0.046(4) 0.058(4) 0.085(5) 0.000 0.000 0.037(4)
O2 0.136(9) 0.050(6) 0.048(6) 0.000 0.000 0.025(3)
O4 0.120(5) 0.184(7) 0.086(4) -0.034(4) -0.037(4) 0.118(5)
O5 0.059(4) 0.080(7) 0.896(58) 0.000 -0.043(12) 0.040(4)

loop_
_atom_site_label
_atom_site_type_symbol
_atom_site_fract_x
_atom_site_fract_y
_atom_site_fract_z
_atom_site_U_iso_or_equiv
_atom_site_thermal_displace_type
_atom_site_occupancy
_atom_site_calc_flag
_atom_site_refinement_flags
_atom_site_disorder_group
Ru1 Ru 0.34198(3) 0.34198(3) 0.5000 0.0194(2) Uani 1 d S .
N1 N 0.3657(4) 0.4627(3) 0.5000 0.033(2) Uani 1 d S .
H1 H 0.3230 0.4153 0.5000 0.040 Uiso 1 calc S .
N2 N 0.3661(2) 0.3661(2) 0.7343(6) 0.0266(14) Uani 1 d S .
H2 H 0.3239 0.3239 0.6996 0.032 Uiso 1 calc S .
C1 C 0.4035(3) 0.5046(3) 0.3629(5) 0.0332(13) Uani 1 d . .
H1A H 0.4616(3) 0.5258(3) 0.3675(5) 0.040 Uiso 1 calc R .
H1B H 0.3940(3) 0.5497(3) 0.3483(5) 0.040 Uiso 1 calc R .
C2 C 0.4444(3) 0.3669(4) 0.7668(6) 0.0374(14) Uani 1 d . .
H2A H 0.4328(3) 0.3118(4) 0.7848(6) 0.045 Uiso 1 calc R .
H2B H 0.4688(3) 0.3983(4) 0.8564(6) 0.045 Uiso 1 calc R .
N3 N 0.3022(3) 0.2168(3) 0.5000 0.0186(13) Uani 1 d S .
C3 C 0.2825(5) 0.1741(3) 0.3773(7) 0.069(3) Uani 1 d . .
H3 H 0.2930(5) 0.2017(3) 0.2871(7) 0.082 Uiso 1 calc R .
C4 C 0.2469(5) 0.0904(3) 0.3734(7) 0.065(2) Uani 1 d . .
H4 H 0.2364(5) 0.0641(3) 0.2819(7) 0.077 Uiso 1 calc R .
C5 C 0.2272(4) 0.0462(4) 0.5000 0.023(2) Uani 1 d S .
Cl1 Cl 0.25006(14) 0.25006(14) 0.0000 0.0353(7) Uani 1 d S .
Cl2 Cl 0.1533(5) 0.3429(4) 0.0000 0.101(2) Uani 0.50 d SP .
O3 O 0.3333 0.6667 0.5000 0.135(10) Uani 0.98 d SP .
O1 O 0.4972(4) 0.2253(4) 0.5000 0.058(2) Uani 1 d S .
O2 O 0.2082(7) 0.0000 0.0000 0.088(4) Uani 1 d S .
O4 O 0.4483(4) 0.1562(4) 0.2235(7) 0.112(2) Uani 1 d . .
O5 O 0.3810(5) 0.0000 0.3417(28) 0.343(19) Uani 1 d S .
O21 O 0.4895(12) 0.0843(12) 0.0000 0.099(7) Uiso 0.425(15) d SP .
O22 O 0.5755(15) 0.1942(16) 0.0000 0.099(7) Uiso 0.36(2) d SP .
O24 O 0.0760(29) 0.0000 0.1338(59) 0.108(17) Uiso 0.17 d SP .
C51 C 0.0275(13) 0.0275(13) 0.3562(27) 0.070(10) Uiso 0.33 d SP .
C50 C 0.0701(20) 0.0701(20) 0.2149(35) 0.081(10) Uiso 0.33 d SP .

loop_
_atom_type_symbol
_atom_type_description
_atom_type_scat_dispersion_real
_atom_type_scat_dispersion_imag
_atom_type_scat_source
C C 0.0033 0.0016 'International Tables Vol C Tables 4.2.6.8 and 6.1.1.4'
H H 0.0000 0.0000 'International Tables Vol C Tables 4.2.6.8 and 6.1.1.4'
N N 0.0061 0.0033 'International Tables Vol C Tables 4.2.6.8 and 6.1.1.4'
O O 0.0106 0.0060 'International Tables Vol C Tables 4.2.6.8 and 6.1.1.4'
Cl Cl 0.1484 0.1585 'International Tables Vol C Tables 4.2.6.8 and 6.1.1.4'
Ru Ru -1.2594 0.8363 'International Tables Vol C Tables 4.2.6.8 and 6.1.1.4'

loop_
_geom_angle_atom_site_label_1
_geom_angle_atom_site_label_2
_geom_angle_atom_site_label_3
_geom_angle
_geom_angle_site_symmetry_1
_geom_angle_site_symmetry_3
N3 Ru1 N3 83.7(3) 7_556 .
N3 Ru1 N1 172.6(2) 7_556 7_556
N3 Ru1 N1 88.8(2) . 7_556
N3 Ru1 N1 88.8(2) 7_556 .
N3 Ru1 N1 172.6(2) . .
N1 Ru1 N1 98.6(4) 7_556 .
N3 Ru1 N2 99.13(10) 7_556 .
N3 Ru1 N2 99.13(10) . .
N1 Ru1 N2 82.02(9) 7_556 .
N1 Ru1 N2 82.02(9) . .
N3 Ru1 N2 99.12(10) 7_556 4_556
N3 Ru1 N2 99.13(10) . 4_556
N1 Ru1 N2 82.02(9) 7_556 4_556
N1 Ru1 N2 82.02(9) . 4_556
N2 Ru1 N2 155.4(3) . 4_556
C1 N1 C1 116.6(6) . 4_556
C1 N1 Ru1 112.1(3) . .
C1 N1 Ru1 112.1(3) 4_556 .
C2 N2 C2 115.4(5) . 10
C2 N2 Ru1 107.2(3) . .
C2 N2 Ru1 107.2(3) 10 .
N1 C1 C2 108.6(4) . 7_556
N2 C2 C1 111.5(4) . 7_556
C3 N3 C3 114.8(6) 4_556 .
C3 N3 Ru1 122.1(3) 4_556 .
C3 N3 Ru1 122.1(3) . .
N3 C3 C4 124.0(6) . .
C5 C4 C3 121.2(6) . .
C4 C5 C4 114.6(7) 4_556 .
C4 C5 C5 122.6(3) 4_556 8_556
C4 C5 C5 122.6(3) . 8_556
C50 O24 C50 94.6(42) 3 .
C51 C51 C51 59.998(8) 2 3
C51 C51 C50 117.8(14) 2 .
C51 C51 C50 117.8(14) 3 .
C51 C50 O24 100.4(24) . 2
C51 C50 O24 100.4(24) . .
O24 C50 O24 105.6(45) 2 .

loop_
_geom_bond_atom_site_label_1
_geom_bond_atom_site_label_2
_geom_bond_distance
_geom_bond_site_symmetry_2
Ru1 N3 2.106(5) 7_556
Ru1 N3 2.106(5) .
Ru1 N1 2.106(6) 7_556
Ru1 N1 2.106(6) .
Ru1 N2 2.152(5) .
Ru1 N2 2.152(5) 4_556
N1 C1 1.447(5) .
N1 C1 1.447(6) 4_556
N2 C2 1.511(6) .
N2 C2 1.511(6) 10
C1 C2 1.534(7) 7_556
C2 C1 1.534(7) 7_556
N3 C3 1.307(6) 4_556
N3 C3 1.307(6) .
C3 C4 1.385(7) .
C4 C5 1.351(7) .
C5 C4 1.351(7) 4_556
C5 C5 1.521(13) 8_556
O24 C50 1.57(4) 3
O24 C50 1.57(4) .
C51 C51 0.91(4) 2
C51 C51 0.91(4) 3
C51 C50 1.50(4) .
C50 O24 1.57(4) 2
